data_2244070
loop_
_publ_author_name
'Bookwala, Mustafa'
'Patel, Saloni'
'Flaherty, Patrick T.'
'Wildfong, Peter L. D.'

_publ_section_title
;
 Crystal structure of 4-bromo-<i>N</i>-(propylcarbamoyl)benzenesulfonamide
;
_journal_coeditor_code MW2187
_journal_issue 5
_journal_name_full 'Acta Crystallographica Section E'
_journal_page_first
;
;
_journal_paper_doi 10.1107/S2056989022003723
_journal_volume 78
_journal_year 2022
_chemical_formula_iupac 'C10 H13 Br N2 O3 S'
_chemical_formula_moiety 'C10 H13 Br N2 O3 S'
_chemical_formula_sum 'C10 H13 Br N2 O3 S'
_chemical_formula_weight 321.19
_chemical_melting_point 411
_chemical_name_common Bromopropamide
_chemical_name_systematic
;
4-Bromo-<i>N</i>-(propylcarbamoyl)benzenesulfonamide
;
_space_group_crystal_system monoclinic
_space_group_IT_number 15
_space_group_name_Hall '-C 2yc'
_space_group_name_H-M_alt 'C 1 2/c 1'
_atom_sites_solution_hydrogens geom
_atom_sites_solution_primary direct
_atom_sites_solution_secondary difmap
_audit_creation_method SHELXL-2018/3
_cell_angle_alpha 90
_cell_angle_beta 116.211(4)
_cell_angle_gamma 90
_cell_formula_units_Z 8
_cell_length_a 21.0939(12)
_cell_length_b 9.2520(6)
_cell_length_c 15.0283(10)
_cell_measurement_reflns_used 2918
_cell_measurement_temperature 296(2)
_cell_measurement_theta_max 27.173
_cell_measurement_theta_min 2.152
_cell_volume 2631.4(3)
_computing_cell_refinement
;
SMART and SAINT (Bruker, 1998)
;
_computing_data_collection
;
SMART and SAINT (Bruker, 1998)
;
_computing_data_reduction
;
SMART and SAINT (Bruker, 1998)
;
_computing_molecular_graphics
;
CrystalMaker (Palmer, 2014)
;
_computing_publication_material
;
<i>SHELXL2018/3</i> (Sheldrick, 2015)
;
_computing_structure_refinement
;
<i>SHELXL2018/3</i> (Sheldrick, 2015)
;
_computing_structure_solution
;
SHELXS97 (Sheldrick, 2008)
;
_diffrn_ambient_temperature 296(2)
_diffrn_measured_fraction_theta_full 1.000
_diffrn_measured_fraction_theta_max 0.998
_diffrn_measurement_device_type 'Bruker SMART APEXII'
_diffrn_measurement_method '\f and \w Scans'
_diffrn_radiation_type MoK\a
_diffrn_radiation_wavelength 0.71073
_diffrn_reflns_av_R_equivalents 0.0471
_diffrn_reflns_av_unetI/netI 0.0407
_diffrn_reflns_limit_h_max 27
_diffrn_reflns_limit_h_min -26
_diffrn_reflns_limit_k_max 11
_diffrn_reflns_limit_k_min -11
_diffrn_reflns_limit_l_max 19
_diffrn_reflns_limit_l_min -19
_diffrn_reflns_number 15567
_diffrn_reflns_theta_full 25.242
_diffrn_reflns_theta_max 27.173
_diffrn_reflns_theta_min 2.152
_diffrn_source 'Fine-focus Sealed Tube'
_exptl_absorpt_coefficient_mu 3.281
_exptl_absorpt_correction_T_max 0.7455
_exptl_absorpt_correction_T_min 0.5218
_exptl_absorpt_correction_type multi-scan
_exptl_absorpt_process_details
;
(SADABS; Krause <i>et al.</i>,  2015)
;
_exptl_crystal_colour Colorless
_exptl_crystal_density_diffrn 1.622
_exptl_crystal_description 'Rectangular Plate'
_exptl_crystal_F_000 1296
_exptl_crystal_size_max 0.250
_exptl_crystal_size_mid 0.120
_exptl_crystal_size_min 0.050
_refine_diff_density_max 0.259
_refine_diff_density_min -0.260
_refine_ls_extinction_method none
_refine_ls_goodness_of_fit_ref 1.012
_refine_ls_hydrogen_treatment constr
_refine_ls_matrix_type full
_refine_ls_number_parameters 155
_refine_ls_number_reflns 2918
_refine_ls_number_restraints 0
_refine_ls_restrained_S_all 1.012
_refine_ls_R_factor_all 0.0765
_refine_ls_R_factor_gt 0.0364
_refine_ls_shift/su_max 0.001
_refine_ls_shift/su_mean 0.000
_refine_ls_structure_factor_coef Fsqd
_refine_ls_weighting_details 'w=1/[\s^2^(Fo^2^)+(0.0397P)^2^+0.7765P] where P=(Fo^2^+2Fc^2^)/3'
_refine_ls_weighting_scheme calc
_refine_ls_wR_factor_gt 0.0824
_refine_ls_wR_factor_ref 0.0950
_reflns_number_gt 1776
_reflns_number_total 2918
_reflns_threshold_expression 'I > 2\s(I)'
_cod_data_source_file mw2187sup1.cif
_cod_data_source_block I
_cod_original_sg_symbol_H-M 'C 2/c'
_cod_database_code 2244070
_shelx_space_group_comment
;
The symmetry employed for this shelxl refinement is uniquely defined
by the following loop, which should always be used as a source of
symmetry information in preference to the above space-group names.
They are only intended as comments.
;
_shelx_estimated_absorpt_t_min 0.494
_shelx_estimated_absorpt_t_max 0.853

loop_
_space_group_symop_operation_xyz
'x, y, z'
'-x, y, -z+1/2'
'x+1/2, y+1/2, z'
'-x+1/2, y+1/2, -z+1/2'
'-x, -y, -z'
'x, -y, z-1/2'
'-x+1/2, -y+1/2, -z'
'x+1/2, -y+1/2, z-1/2'

loop_
_atom_site_type_symbol
_atom_site_label
_atom_site_fract_x
_atom_site_fract_y
_atom_site_fract_z
_atom_site_U_iso_or_equiv
_atom_site_adp_type
_atom_site_calc_flag
_atom_site_occupancy
_atom_site_disorder_assembly
_atom_site_disorder_group
Br Br1 0.62045(2) 0.74137(4) 0.56073(3) 0.0982(2) Uani d 1 . .
S S1 0.33290(3) 0.91269(7) 0.18667(5) 0.0519(2) Uani d 1 . .
O O1 0.34641(11) 1.0325(2) 0.13838(14) 0.0677(5) Uani d 1 . .
N N1 0.28060(11) 0.9785(2) 0.23075(16) 0.0525(6) Uani d 1 . .
H H1 0.267634 1.067206 0.217972 0.063 Uiso calc 1 . .
C C1 0.53543(14) 0.7926(3) 0.4505(2) 0.0576(7) Uani d 1 . .
O O2 0.30317(11) 0.7841(2) 0.13234(14) 0.0629(5) Uani d 1 . .
N N2 0.22679(11) 0.9777(2) 0.33323(17) 0.0579(6) Uani d 1 . .
H H2 0.223806 1.069690 0.323849 0.069 Uiso calc 1 . .
C C7 0.25586(12) 0.8997(3) 0.2876(2) 0.0486(6) Uani d 1 . .
C C2 0.52538(15) 0.9312(3) 0.4162(2) 0.0664(8) Uani d 1 . .
H H2A 0.560352 1.000298 0.446974 0.080 Uiso calc 1 . .
O O3 0.26161(11) 0.76750(17) 0.29256(16) 0.0612(5) Uani d 1 . .
C C3 0.46344(14) 0.9687(3) 0.3360(2) 0.0599(7) Uani d 1 . .
H H3 0.456463 1.062947 0.312127 0.072 Uiso calc 1 . .
C C4 0.41168(13) 0.8659(3) 0.29115(18) 0.0460(6) Uani d 1 . .
C C5 0.42201(15) 0.7269(3) 0.3267(2) 0.0608(8) Uani d 1 . .
H H5 0.386886 0.657922 0.296706 0.073 Uiso calc 1 . .
C C6 0.48436(15) 0.6894(3) 0.4068(2) 0.0658(8) Uani d 1 . .
H H6 0.491670 0.595259 0.430921 0.079 Uiso calc 1 . .
C C8 0.19943(17) 0.9163(4) 0.3988(2) 0.0726(9) Uani d 1 . .
H H8A 0.215639 0.974924 0.458349 0.087 Uiso calc 1 . .
H H8B 0.218898 0.820113 0.418427 0.087 Uiso calc 1 . .
C C9 0.12066(19) 0.9070(4) 0.3534(3) 0.0960(12) Uani d 1 . .
H H9A 0.103998 0.849364 0.293370 0.115 Uiso calc 1 . .
H H9B 0.100819 1.003157 0.335194 0.115 Uiso calc 1 . .
C C10 0.0955(3) 0.8407(5) 0.4230(4) 0.1239(17) Uani d 1 . .
H H10A 0.044787 0.836946 0.391608 0.186 Uiso calc 1 . .
H H10B 0.111388 0.898207 0.482141 0.186 Uiso calc 1 . .
H H10C 0.114123 0.744633 0.439896 0.186 Uiso calc 1 . .

loop_
_atom_site_aniso_label
_atom_site_aniso_U_11
_atom_site_aniso_U_22
_atom_site_aniso_U_33
_atom_site_aniso_U_12
_atom_site_aniso_U_13
_atom_site_aniso_U_23
Br1 0.0584(2) 0.1095(4) 0.0856(3) 0.01372(19) -0.00560(18) -0.0048(2)
S1 0.0493(4) 0.0394(4) 0.0605(4) 0.0027(3) 0.0184(3) 0.0051(3)
O1 0.0721(13) 0.0571(12) 0.0766(13) 0.0052(10) 0.0354(11) 0.0223(11)
N1 0.0505(12) 0.0283(10) 0.0788(16) 0.0045(10) 0.0285(12) 0.0093(11)
C1 0.0395(14) 0.070(2) 0.0567(16) 0.0047(14) 0.0149(13) -0.0058(15)
O2 0.0633(11) 0.0485(11) 0.0599(11) 0.0019(10) 0.0118(10) -0.0062(9)
N2 0.0567(14) 0.0405(12) 0.0777(16) 0.0001(11) 0.0308(13) 0.0032(12)
C7 0.0330(12) 0.0342(14) 0.0648(16) -0.0019(11) 0.0091(12) 0.0005(13)
C2 0.0507(16) 0.064(2) 0.075(2) -0.0164(15) 0.0188(15) -0.0123(17)
O3 0.0663(13) 0.0297(10) 0.0885(14) -0.0019(9) 0.0349(11) 0.0027(9)
C3 0.0571(17) 0.0459(16) 0.0736(19) -0.0083(14) 0.0262(16) 0.0022(15)
C4 0.0442(13) 0.0360(14) 0.0596(16) 0.0011(11) 0.0245(12) 0.0003(12)
C5 0.0492(16) 0.0419(16) 0.0746(19) -0.0030(13) 0.0122(14) 0.0007(14)
C6 0.0560(17) 0.0503(16) 0.0736(19) 0.0099(15) 0.0125(15) 0.0091(16)
C8 0.077(2) 0.066(2) 0.077(2) 0.0027(18) 0.0361(18) 0.0017(18)
C9 0.089(3) 0.084(3) 0.133(3) 0.004(2) 0.066(3) 0.025(2)
C10 0.153(4) 0.078(3) 0.201(5) 0.008(3) 0.133(4) 0.013(3)

loop_
_atom_type_symbol
_atom_type_description
_atom_type_scat_dispersion_real
_atom_type_scat_dispersion_imag
_atom_type_scat_source
C C 0.0033 0.0016 'International Tables Vol C Tables 4.2.6.8 and 6.1.1.4'
H H 0.0000 0.0000 'International Tables Vol C Tables 4.2.6.8 and 6.1.1.4'
Br Br -0.2901 2.4595 'International Tables Vol C Tables 4.2.6.8 and 6.1.1.4'
N N 0.0061 0.0033 'International Tables Vol C Tables 4.2.6.8 and 6.1.1.4'
O O 0.0106 0.0060 'International Tables Vol C Tables 4.2.6.8 and 6.1.1.4'
S S 0.1246 0.1234 'International Tables Vol C Tables 4.2.6.8 and 6.1.1.4'

loop_
_geom_angle_atom_site_label_1
_geom_angle_atom_site_label_2
_geom_angle_atom_site_label_3
_geom_angle_site_symmetry_1
_geom_angle_site_symmetry_3
_geom_angle
_geom_angle_publ_flag
O1 S1 O2 . . 119.76(13) ?
O1 S1 N1 . . 103.90(12) ?
O2 S1 N1 . . 109.80(12) ?
O1 S1 C4 . . 108.87(12) ?
O2 S1 C4 . . 108.00(12) ?
N1 S1 C4 . . 105.65(11) ?
C7 N1 S1 . . 123.94(17) ?
C7 N1 H1 . . 118.0 ?
S1 N1 H1 . . 118.0 ?
C2 C1 C6 . . 121.1(3) ?
C2 C1 Br1 . . 119.8(2) ?
C6 C1 Br1 . . 119.1(2) ?
C7 N2 C8 . . 123.5(2) ?
C7 N2 H2 . . 118.3 ?
C8 N2 H2 . . 118.3 ?
O3 C7 N2 . . 124.7(3) ?
O3 C7 N1 . . 120.4(3) ?
N2 C7 N1 . . 114.8(2) ?
C1 C2 C3 . . 119.8(3) ?
C1 C2 H2A . . 120.1 ?
C3 C2 H2A . . 120.1 ?
C2 C3 C4 . . 119.7(3) ?
C2 C3 H3 . . 120.1 ?
C4 C3 H3 . . 120.1 ?
C5 C4 C3 . . 120.0(2) ?
C5 C4 S1 . . 120.1(2) ?
C3 C4 S1 . . 119.8(2) ?
C4 C5 C6 . . 120.1(3) ?
C4 C5 H5 . . 119.9 ?
C6 C5 H5 . . 119.9 ?
C1 C6 C5 . . 119.2(3) ?
C1 C6 H6 . . 120.4 ?
C5 C6 H6 . . 120.4 ?
N2 C8 C9 . . 113.9(3) ?
N2 C8 H8A . . 108.8 ?
C9 C8 H8A . . 108.8 ?
N2 C8 H8B . . 108.8 ?
C9 C8 H8B . . 108.8 ?
H8A C8 H8B . . 107.7 ?
C8 C9 C10 . . 111.7(3) ?
C8 C9 H9A . . 109.3 ?
C10 C9 H9A . . 109.3 ?
C8 C9 H9B . . 109.3 ?
C10 C9 H9B . . 109.3 ?
H9A C9 H9B . . 107.9 ?
C9 C10 H10A . . 109.5 ?
C9 C10 H10B . . 109.5 ?
H10A C10 H10B . . 109.5 ?
C9 C10 H10C . . 109.5 ?
H10A C10 H10C . . 109.5 ?
H10B C10 H10C . . 109.5 ?

loop_
_geom_bond_atom_site_label_1
_geom_bond_atom_site_label_2
_geom_bond_site_symmetry_2
_geom_bond_distance
_geom_bond_publ_flag
Br1 C1 . 1.887(3) ?
S1 O1 . 1.4207(19) ?
S1 O2 . 1.4225(19) ?
S1 N1 . 1.634(2) ?
S1 C4 . 1.763(3) ?
N1 C7 . 1.388(3) ?
N1 H1 . 0.8600 ?
C1 C2 . 1.363(4) ?
C1 C6 . 1.371(4) ?
N2 C7 . 1.319(3) ?
N2 C8 . 1.460(4) ?
N2 H2 . 0.8600 ?
C7 O3 . 1.228(3) ?
C2 C3 . 1.374(4) ?
C2 H2A . 0.9300 ?
C3 C4 . 1.378(4) ?
C3 H3 . 0.9300 ?
C4 C5 . 1.372(3) ?
C5 C6 . 1.379(4) ?
C5 H5 . 0.9300 ?
C6 H6 . 0.9300 ?
C8 C9 . 1.494(4) ?
C8 H8A . 0.9700 ?
C8 H8B . 0.9700 ?
C9 C10 . 1.498(5) ?
C9 H9A . 0.9700 ?
C9 H9B . 0.9700 ?
C10 H10A . 0.9600 ?
C10 H10B . 0.9600 ?
C10 H10C . 0.9600 ?

loop_
_geom_hbond_atom_site_label_D
_geom_hbond_atom_site_label_H
_geom_hbond_atom_site_label_A
_geom_hbond_site_symmetry_A
_geom_hbond_distance_DH
_geom_hbond_distance_HA
_geom_hbond_distance_DA
_geom_hbond_angle_DHA
_geom_hbond_publ_flag
N1 H1 O3 4 0.86 1.94 2.791(3) 171.9 yes
N2 H2 O2 4 0.86 2.24 2.998(3) 146.8 yes
N2 H2 O3 4 0.86 2.64 3.351(3) 140.6 yes

_cod_database_fobs_code 2244070
